data_7244430
loop_
_publ_author_name
'Yang, Dongyan'
'Qi, Xin'
'Zhou, Xinhua'
'Li, Zhengming'
'Zhou, Hongjun'
'Fan, Zhijin'

_publ_section_title
;
 Synthesis of potent antifungal 3,4-dichloroisothiazole-based strobilurins
 with both direct fungicidal activity and systemic acquired resistance
;
_journal_name_full 'RSC Medicinal Chemistry'
_journal_paper_doi 10.1039/D1MD00402F
_journal_year 2022
_chemical_formula_sum 'C19 H19 Cl2 N3 O5 S'
_chemical_formula_weight 472.33
_space_group_crystal_system triclinic
_space_group_IT_number 2
_space_group_name_Hall '-P 1'
_space_group_name_H-M_alt 'P -1'
_atom_sites_solution_hydrogens geom
_audit_creation_method SHELXL-2018/3
_audit_update_record
;
2021-12-31 deposited with the CCDC.	2022-01-24 downloaded from the CCDC.
;
_cell_angle_alpha 85.84(3)
_cell_angle_beta 79.04(3)
_cell_angle_gamma 71.60(3)
_cell_formula_units_Z 2
_cell_length_a 8.6714(17)
_cell_length_b 10.866(2)
_cell_length_c 11.901(2)
_cell_measurement_reflns_used 2739
_cell_measurement_temperature 113(2)
_cell_measurement_theta_max 27.9664
_cell_measurement_theta_min 1.7431
_cell_volume 1044.5(4)
_computing_cell_refinement crystalclear
_computing_data_collection crystalclear
_computing_data_reduction crystalclear
_computing_molecular_graphics 'Bruker SHELXTL'
_computing_publication_material 'Bruker SHELXTL'
_computing_structure_refinement 'SHELXL-97 (Sheldrick, 1997)'
_computing_structure_solution 'SHELXS-97 (Sheldrick, 1990)'
_diffrn_ambient_temperature 113(2)
_diffrn_measured_fraction_theta_full 0.995
_diffrn_measured_fraction_theta_max 0.995
_diffrn_measurement_device_type 'rigaku saturn'
_diffrn_measurement_method '\w scans'
_diffrn_radiation_type MoK\a
_diffrn_radiation_wavelength 0.71073
_diffrn_reflns_av_R_equivalents 0.0656
_diffrn_reflns_av_unetI/netI 0.0814
_diffrn_reflns_Laue_measured_fraction_full 0.995
_diffrn_reflns_Laue_measured_fraction_max 0.995
_diffrn_reflns_limit_h_max 10
_diffrn_reflns_limit_h_min -10
_diffrn_reflns_limit_k_max 12
_diffrn_reflns_limit_k_min -12
_diffrn_reflns_limit_l_max 14
_diffrn_reflns_limit_l_min -14
_diffrn_reflns_number 9891
_diffrn_reflns_point_group_measured_fraction_full 0.995
_diffrn_reflns_point_group_measured_fraction_max 0.995
_diffrn_reflns_theta_full 25.019
_diffrn_reflns_theta_max 25.019
_diffrn_reflns_theta_min 1.743
_diffrn_standards_decay_% 0
_diffrn_standards_interval_count 0
_diffrn_standards_interval_time 0
_diffrn_standards_number 0
_exptl_absorpt_coefficient_mu 0.448
_exptl_absorpt_correction_T_max 1
_exptl_absorpt_correction_T_min 0.7273
_exptl_absorpt_correction_type multi-scan
_exptl_absorpt_process_details crystalclear
_exptl_crystal_density_diffrn 1.502
_exptl_crystal_F_000 488
_exptl_crystal_size_max 0.200
_exptl_crystal_size_mid 0.180
_exptl_crystal_size_min 0.120
_refine_diff_density_max 1.068
_refine_diff_density_min -0.460
_refine_diff_density_rms 0.078
_refine_ls_extinction_method none
_refine_ls_goodness_of_fit_ref 1.046
_refine_ls_hydrogen_treatment constr
_refine_ls_matrix_type full
_refine_ls_number_parameters 273
_refine_ls_number_reflns 3664
_refine_ls_number_restraints 0
_refine_ls_restrained_S_all 1.046
_refine_ls_R_factor_all 0.0684
_refine_ls_R_factor_gt 0.0537
_refine_ls_shift/su_max 0.001
_refine_ls_shift/su_mean 0.000
_refine_ls_structure_factor_coef Fsqd
_refine_ls_weighting_details 'w=1/[\s^2^(Fo^2^)+(0.0689P)^2^] where P=(Fo^2^+2Fc^2^)/3'
_refine_ls_weighting_scheme calc
_refine_ls_wR_factor_gt 0.1332
_refine_ls_wR_factor_ref 0.1399
_reflns_Friedel_coverage 0.000
_reflns_number_gt 2429
_reflns_number_total 3664
_reflns_threshold_expression 'I > 2\s(I)'
_cod_data_source_file d1md00402f2.cif
_cod_data_source_block shelxl_CCDC1
_cod_depositor_comments
;
The following automatic conversions were performed:

data item '_exptl_absorpt_correction_type' value 'MULTI-SCAN' was
changed to 'multi-scan' in accordance with the
/home/data/users/saulius/crontab/automatic-downloads/rss-feeds/RSC/lib/dictionaries/cif_core.dic
dictionary named 'cif_core.dic' version 2.4.2 last updated on
2011-04-26.

Automatic conversion script
Id: cif_fix_values 7556 2019-12-06 15:28:31Z antanas 
;
_cod_original_cell_volume 1044.6(4)
_cod_database_code 7244430
_shelx_shelxl_version_number 2018/3
_shelx_space_group_comment
;
The symmetry employed for this shelxl refinement is uniquely defined
by the following loop, which should always be used as a source of
symmetry information in preference to the above space-group names.
They are only intended as comments.
;
_shelx_estimated_absorpt_t_min 0.916
_shelx_estimated_absorpt_t_max 0.948

loop_
_space_group_symop_operation_xyz
'x, y, z'
'-x, -y, -z'

loop_
_atom_site_label
_atom_site_type_symbol
_atom_site_fract_x
_atom_site_fract_y
_atom_site_fract_z
_atom_site_U_iso_or_equiv
_atom_site_adp_type
_atom_site_occupancy
_atom_site_site_symmetry_order
_atom_site_calc_flag
_atom_site_refinement_flags_posn
_atom_site_refinement_flags_adp
_atom_site_refinement_flags_occupancy
_atom_site_disorder_assembly
_atom_site_disorder_group
S1 S 0.35665(9) 0.80497(8) 0.33960(7) 0.0306(2) Uani 1 1 d . . . . .
Cl1 Cl 0.45516(10) 0.61328(8) 0.64773(6) 0.0382(3) Uani 1 1 d . . . . .
Cl2 Cl 0.14590(12) 0.57000(10) 0.55259(8) 0.0537(3) Uani 1 1 d . . . . .
O1 O 0.6285(3) 0.8145(2) 0.56433(18) 0.0448(6) Uani 1 1 d . . . . .
O2 O 0.6358(2) 0.86101(18) 0.27125(15) 0.0237(5) Uani 1 1 d . . . . .
O3 O 0.2551(2) 0.72731(19) 0.10592(17) 0.0297(5) Uani 1 1 d . . . . .
O4 O 0.3393(2) 0.52315(18) 0.17456(17) 0.0273(5) Uani 1 1 d . . . . .
O5 O 0.8066(2) 0.49790(17) 0.07280(16) 0.0237(5) Uani 1 1 d . . . . .
N1 N 0.2240(3) 0.7257(3) 0.3888(2) 0.0353(7) Uani 1 1 d . . . . .
N2 N 0.6954(3) 0.8441(2) 0.3752(2) 0.0288(6) Uani 1 1 d . . . . .
N3 N 0.6415(3) 0.5049(2) 0.10834(19) 0.0198(5) Uani 1 1 d . . . . .
C1 C 0.2598(4) 0.6663(3) 0.4831(3) 0.0320(8) Uani 1 1 d . . . . .
C2 C 0.3955(3) 0.6828(3) 0.5241(2) 0.0266(7) Uani 1 1 d . . . . .
C3 C 0.4643(3) 0.7616(3) 0.4499(2) 0.0241(7) Uani 1 1 d . . . . .
C4 C 0.6015(3) 0.8098(3) 0.4686(3) 0.0287(7) Uani 1 1 d . . . . .
C5 C 0.8170(4) 0.9078(4) 0.3849(3) 0.0469(10) Uani 1 1 d . . . . .
H5A H 0.805255 0.928341 0.466356 0.056 Uiso 1 1 calc R U . . .
H5B H 0.928518 0.845588 0.361882 0.056 Uiso 1 1 calc R U . . .
C6 C 0.8069(5) 1.0254(4) 0.3179(3) 0.0503(10) Uani 1 1 d . . . . .
H6 H 0.694676 1.091020 0.328188 0.060 Uiso 1 1 calc R U . . .
C7 C 0.9123(5) 1.0313(4) 0.2045(3) 0.0598(12) Uani 1 1 d . . . . .
H7A H 0.863373 1.095502 0.147497 0.072 Uiso 1 1 calc R U . . .
H7B H 0.990183 0.948765 0.171782 0.072 Uiso 1 1 calc R U . . .
C8 C 0.9482(4) 1.0818(3) 0.3076(3) 0.0404(9) Uani 1 1 d . . . . .
H8A H 0.920551 1.176848 0.314403 0.049 Uiso 1 1 calc R U . . .
H8B H 1.047514 1.029934 0.338718 0.049 Uiso 1 1 calc R U . . .
C9 C 0.7337(3) 0.7553(3) 0.1928(2) 0.0236(7) Uani 1 1 d . . . . .
H9A H 0.712896 0.673055 0.221161 0.028 Uiso 1 1 calc R U . . .
H9B H 0.852938 0.743571 0.186546 0.028 Uiso 1 1 calc R U . . .
C10 C 0.6826(3) 0.7915(3) 0.0789(2) 0.0211(6) Uani 1 1 d . . . . .
C11 C 0.7278(3) 0.8919(3) 0.0159(2) 0.0252(7) Uani 1 1 d . . . . .
H11 H 0.787450 0.936683 0.047255 0.030 Uiso 1 1 calc R U . . .
C12 C 0.6879(3) 0.9274(3) -0.0910(3) 0.0314(8) Uani 1 1 d . . . . .
H12 H 0.720552 0.995759 -0.132426 0.038 Uiso 1 1 calc R U . . .
C13 C 0.6004(4) 0.8640(3) -0.1382(3) 0.0308(7) Uani 1 1 d . . . . .
H13 H 0.574178 0.887774 -0.212345 0.037 Uiso 1 1 calc R U . . .
C14 C 0.5511(4) 0.7653(3) -0.0762(2) 0.0262(7) Uani 1 1 d . . . . .
H14 H 0.488705 0.722882 -0.107461 0.031 Uiso 1 1 calc R U . . .
C15 C 0.5924(3) 0.7282(3) 0.0309(2) 0.0203(6) Uani 1 1 d . . . . .
C16 C 0.5446(3) 0.6165(3) 0.0892(2) 0.0211(6) Uani 1 1 d . . . . .
C17 C 0.3618(3) 0.6307(3) 0.1231(2) 0.0218(6) Uani 1 1 d . . . . .
C18 C 0.1685(3) 0.5260(3) 0.2138(3) 0.0337(8) Uani 1 1 d . . . . .
H18A H 0.113426 0.596361 0.268602 0.051 Uiso 1 1 calc R U . . .
H18B H 0.166049 0.443062 0.251065 0.051 Uiso 1 1 calc R U . . .
H18C H 0.111269 0.540630 0.148271 0.051 Uiso 1 1 calc R U . . .
C19 C 0.9078(3) 0.3699(3) 0.0987(3) 0.0278(7) Uani 1 1 d . . . . .
H19A H 0.898922 0.358308 0.181886 0.042 Uiso 1 1 calc R U . . .
H19B H 1.023090 0.359084 0.063870 0.042 Uiso 1 1 calc R U . . .
H19C H 0.870329 0.305164 0.068077 0.042 Uiso 1 1 calc R U . . .

loop_
_atom_site_aniso_label
_atom_site_aniso_U_11
_atom_site_aniso_U_22
_atom_site_aniso_U_33
_atom_site_aniso_U_23
_atom_site_aniso_U_13
_atom_site_aniso_U_12
S1 0.0276(4) 0.0434(5) 0.0248(4) 0.0044(3) -0.0082(3) -0.0152(4)
Cl1 0.0498(5) 0.0405(5) 0.0248(4) 0.0089(3) -0.0063(4) -0.0166(4)
Cl2 0.0574(6) 0.0729(7) 0.0444(6) -0.0068(5) 0.0095(4) -0.0488(5)
O1 0.0459(14) 0.0830(19) 0.0200(13) 0.0007(11) -0.0092(11) -0.0381(13)
O2 0.0269(11) 0.0280(11) 0.0175(11) 0.0030(8) -0.0050(8) -0.0102(9)
O3 0.0225(11) 0.0282(12) 0.0362(13) -0.0003(9) -0.0074(9) -0.0032(10)
O4 0.0178(10) 0.0290(12) 0.0350(12) 0.0037(9) -0.0009(9) -0.0100(9)
O5 0.0156(10) 0.0214(11) 0.0311(12) 0.0057(8) 0.0007(8) -0.0058(8)
N1 0.0265(14) 0.0537(19) 0.0316(16) -0.0039(13) -0.0002(12) -0.0225(13)
N2 0.0357(15) 0.0403(16) 0.0202(14) 0.0056(11) -0.0107(11) -0.0235(13)
N3 0.0130(11) 0.0227(13) 0.0216(13) 0.0007(10) -0.0007(9) -0.0042(10)
C1 0.0298(17) 0.042(2) 0.0280(18) -0.0067(14) 0.0058(14) -0.0207(15)
C2 0.0269(16) 0.0302(17) 0.0209(16) -0.0026(12) -0.0018(13) -0.0070(14)
C3 0.0229(15) 0.0311(17) 0.0192(15) -0.0010(12) -0.0030(12) -0.0099(13)
C4 0.0268(17) 0.0372(19) 0.0233(17) 0.0002(13) -0.0034(13) -0.0123(15)
C5 0.052(2) 0.063(3) 0.045(2) 0.0095(18) -0.0179(18) -0.041(2)
C6 0.050(2) 0.052(2) 0.061(3) -0.0059(19) -0.0097(19) -0.032(2)
C7 0.069(3) 0.072(3) 0.056(3) -0.007(2) 0.003(2) -0.053(2)
C8 0.0347(19) 0.0318(19) 0.060(2) -0.0066(16) -0.0016(17) -0.0208(16)
C9 0.0210(15) 0.0237(16) 0.0239(16) -0.0020(12) -0.0003(12) -0.0057(13)
C10 0.0163(14) 0.0188(15) 0.0243(16) 0.0003(11) 0.0015(11) -0.0030(12)
C11 0.0203(15) 0.0244(16) 0.0287(17) 0.0025(12) 0.0016(12) -0.0078(13)
C12 0.0291(17) 0.0278(17) 0.0304(18) 0.0074(13) 0.0060(14) -0.0076(15)
C13 0.0346(18) 0.0285(18) 0.0217(17) 0.0056(13) -0.0028(14) -0.0016(15)
C14 0.0286(17) 0.0239(16) 0.0220(16) -0.0001(12) -0.0044(13) -0.0024(13)
C15 0.0191(14) 0.0180(15) 0.0188(15) 0.0012(11) 0.0008(11) -0.0014(12)
C16 0.0212(15) 0.0227(16) 0.0196(15) -0.0009(11) -0.0023(12) -0.0076(13)
C17 0.0225(15) 0.0228(17) 0.0207(15) -0.0050(12) -0.0044(12) -0.0068(14)
C18 0.0214(16) 0.046(2) 0.038(2) -0.0027(15) 0.0022(14) -0.0197(16)
C19 0.0219(16) 0.0235(17) 0.0350(18) 0.0053(13) -0.0056(13) -0.0041(14)

loop_
_atom_type_symbol
_atom_type_description
_atom_type_scat_dispersion_real
_atom_type_scat_dispersion_imag
_atom_type_scat_source
C C 0.0033 0.0016 'International Tables Vol C Tables 4.2.6.8 and 6.1.1.4'
H H 0.0000 0.0000 'International Tables Vol C Tables 4.2.6.8 and 6.1.1.4'
N N 0.0061 0.0033 'International Tables Vol C Tables 4.2.6.8 and 6.1.1.4'
O O 0.0106 0.0060 'International Tables Vol C Tables 4.2.6.8 and 6.1.1.4'
S S 0.1246 0.1234 'International Tables Vol C Tables 4.2.6.8 and 6.1.1.4'
Cl Cl 0.1484 0.1585 'International Tables Vol C Tables 4.2.6.8 and 6.1.1.4'

loop_
_geom_angle_atom_site_label_1
_geom_angle_atom_site_label_2
_geom_angle_atom_site_label_3
_geom_angle
_geom_angle_site_symmetry_1
_geom_angle_site_symmetry_3
_geom_angle_publ_flag
N1 S1 C3 95.46(14) . . ?
N2 O2 C9 110.59(19) . . ?
C17 O4 C18 116.1(2) . . ?
N3 O5 C19 108.53(18) . . ?
C1 N1 S1 109.2(2) . . ?
C4 N2 O2 117.6(2) . . ?
C4 N2 C5 121.6(3) . . ?
O2 N2 C5 117.0(2) . . ?
C16 N3 O5 111.9(2) . . ?
N1 C1 C2 117.4(3) . . ?
N1 C1 Cl2 119.9(2) . . ?
C2 C1 Cl2 122.7(2) . . ?
C3 C2 C1 109.6(3) . . ?
C3 C2 Cl1 127.6(2) . . ?
C1 C2 Cl1 122.8(2) . . ?
C2 C3 C4 125.2(3) . . ?
C2 C3 S1 108.4(2) . . ?
C4 C3 S1 126.2(2) . . ?
O1 C4 N2 121.8(3) . . ?
O1 C4 C3 120.7(3) . . ?
N2 C4 C3 117.5(3) . . ?
C6 C5 N2 115.8(3) . . ?
C6 C5 H5A 108.3 . . ?
N2 C5 H5A 108.3 . . ?
C6 C5 H5B 108.3 . . ?
N2 C5 H5B 108.3 . . ?
H5A C5 H5B 107.4 . . ?
C5 C6 C7 123.9(4) . . ?
C5 C6 C8 117.8(3) . . ?
C7 C6 C8 60.0(2) . . ?
C5 C6 H6 114.7 . . ?
C7 C6 H6 114.7 . . ?
C8 C6 H6 114.7 . . ?
C6 C7 C8 60.9(2) . . ?
C6 C7 H7A 117.7 . . ?
C8 C7 H7A 117.7 . . ?
C6 C7 H7B 117.7 . . ?
C8 C7 H7B 117.7 . . ?
H7A C7 H7B 114.8 . . ?
C7 C8 C6 59.1(2) . . ?
C7 C8 H8A 117.9 . . ?
C6 C8 H8A 117.9 . . ?
C7 C8 H8B 117.9 . . ?
C6 C8 H8B 117.9 . . ?
H8A C8 H8B 115.0 . . ?
O2 C9 C10 107.3(2) . . ?
O2 C9 H9A 110.3 . . ?
C10 C9 H9A 110.3 . . ?
O2 C9 H9B 110.3 . . ?
C10 C9 H9B 110.3 . . ?
H9A C9 H9B 108.5 . . ?
C11 C10 C15 118.0(3) . . ?
C11 C10 C9 118.8(2) . . ?
C15 C10 C9 123.2(2) . . ?
C12 C11 C10 121.4(3) . . ?
C12 C11 H11 119.3 . . ?
C10 C11 H11 119.3 . . ?
C11 C12 C13 120.4(3) . . ?
C11 C12 H12 119.8 . . ?
C13 C12 H12 119.8 . . ?
C12 C13 C14 119.4(3) . . ?
C12 C13 H13 120.3 . . ?
C14 C13 H13 120.3 . . ?
C15 C14 C13 120.5(3) . . ?
C15 C14 H14 119.7 . . ?
C13 C14 H14 119.7 . . ?
C14 C15 C10 120.3(3) . . ?
C14 C15 C16 117.6(3) . . ?
C10 C15 C16 122.0(2) . . ?
N3 C16 C15 126.7(2) . . ?
N3 C16 C17 115.0(2) . . ?
C15 C16 C17 118.2(2) . . ?
O3 C17 O4 125.8(3) . . ?
O3 C17 C16 123.2(3) . . ?
O4 C17 C16 111.0(2) . . ?
O4 C18 H18A 109.5 . . ?
O4 C18 H18B 109.5 . . ?
H18A C18 H18B 109.5 . . ?
O4 C18 H18C 109.5 . . ?
H18A C18 H18C 109.5 . . ?
H18B C18 H18C 109.5 . . ?
O5 C19 H19A 109.5 . . ?
O5 C19 H19B 109.5 . . ?
H19A C19 H19B 109.5 . . ?
O5 C19 H19C 109.5 . . ?
H19A C19 H19C 109.5 . . ?
H19B C19 H19C 109.5 . . ?

loop_
_geom_bond_atom_site_label_1
_geom_bond_atom_site_label_2
_geom_bond_distance
_geom_bond_site_symmetry_2
_geom_bond_publ_flag
S1 N1 1.644(3) . ?
S1 C3 1.707(3) . ?
Cl1 C2 1.698(3) . ?
Cl2 C1 1.723(3) . ?
O1 C4 1.213(3) . ?
O2 N2 1.407(3) . ?
O2 C9 1.467(3) . ?
O3 C17 1.195(3) . ?
O4 C17 1.332(3) . ?
O4 C18 1.457(3) . ?
O5 N3 1.393(3) . ?
O5 C19 1.438(3) . ?
N1 C1 1.293(4) . ?
N2 C4 1.351(4) . ?
N2 C5 1.457(4) . ?
N3 C16 1.272(3) . ?
C1 C2 1.422(4) . ?
C2 C3 1.372(4) . ?
C3 C4 1.501(4) . ?
C5 C6 1.444(5) . ?
C5 H5A 0.9900 . ?
C5 H5B 0.9900 . ?
C6 C7 1.489(5) . ?
C6 C8 1.516(5) . ?
C6 H6 1.0000 . ?
C7 C8 1.502(5) . ?
C7 H7A 0.9900 . ?
C7 H7B 0.9900 . ?
C8 H8A 0.9900 . ?
C8 H8B 0.9900 . ?
C9 C10 1.492(4) . ?
C9 H9A 0.9900 . ?
C9 H9B 0.9900 . ?
C10 C11 1.395(4) . ?
C10 C15 1.407(4) . ?
C11 C12 1.377(4) . ?
C11 H11 0.9500 . ?
C12 C13 1.384(4) . ?
C12 H12 0.9500 . ?
C13 C14 1.390(4) . ?
C13 H13 0.9500 . ?
C14 C15 1.386(4) . ?
C14 H14 0.9500 . ?
C15 C16 1.488(4) . ?
C16 C17 1.520(4) . ?
C18 H18A 0.9800 . ?
C18 H18B 0.9800 . ?
C18 H18C 0.9800 . ?
C19 H19A 0.9800 . ?
C19 H19B 0.9800 . ?
C19 H19C 0.9800 . ?

loop_
_geom_torsion_atom_site_label_1
_geom_torsion_atom_site_label_2
_geom_torsion_atom_site_label_3
_geom_torsion_atom_site_label_4
_geom_torsion
_geom_torsion_site_symmetry_1
_geom_torsion_site_symmetry_2
_geom_torsion_site_symmetry_3
_geom_torsion_site_symmetry_4
_geom_torsion_publ_flag
C3 S1 N1 C1 -1.3(3) . . . . ?
C9 O2 N2 C4 -108.7(3) . . . . ?
C9 O2 N2 C5 92.9(3) . . . . ?
C19 O5 N3 C16 179.2(2) . . . . ?
S1 N1 C1 C2 1.4(4) . . . . ?
S1 N1 C1 Cl2 -177.79(17) . . . . ?
N1 C1 C2 C3 -0.7(4) . . . . ?
Cl2 C1 C2 C3 178.5(2) . . . . ?
N1 C1 C2 Cl1 178.9(2) . . . . ?
Cl2 C1 C2 Cl1 -2.0(4) . . . . ?
C1 C2 C3 C4 175.0(3) . . . . ?
Cl1 C2 C3 C4 -4.5(5) . . . . ?
C1 C2 C3 S1 -0.3(3) . . . . ?
Cl1 C2 C3 S1 -179.85(18) . . . . ?
N1 S1 C3 C2 0.9(2) . . . . ?
N1 S1 C3 C4 -174.3(3) . . . . ?
O2 N2 C4 O1 -167.3(3) . . . . ?
C5 N2 C4 O1 -9.9(5) . . . . ?
O2 N2 C4 C3 14.4(4) . . . . ?
C5 N2 C4 C3 171.8(3) . . . . ?
C2 C3 C4 O1 -22.2(5) . . . . ?
S1 C3 C4 O1 152.3(3) . . . . ?
C2 C3 C4 N2 156.1(3) . . . . ?
S1 C3 C4 N2 -29.5(4) . . . . ?
C4 N2 C5 C6 -128.7(3) . . . . ?
O2 N2 C5 C6 28.8(4) . . . . ?
N2 C5 C6 C7 -98.1(4) . . . . ?
N2 C5 C6 C8 -169.0(3) . . . . ?
C5 C6 C7 C8 -105.0(4) . . . . ?
C5 C6 C8 C7 115.1(4) . . . . ?
N2 O2 C9 C10 -170.5(2) . . . . ?
O2 C9 C10 C11 70.8(3) . . . . ?
O2 C9 C10 C15 -110.0(3) . . . . ?
C15 C10 C11 C12 -0.9(4) . . . . ?
C9 C10 C11 C12 178.3(3) . . . . ?
C10 C11 C12 C13 0.3(4) . . . . ?
C11 C12 C13 C14 0.9(4) . . . . ?
C12 C13 C14 C15 -1.5(4) . . . . ?
C13 C14 C15 C10 1.0(4) . . . . ?
C13 C14 C15 C16 -176.3(3) . . . . ?
C11 C10 C15 C14 0.2(4) . . . . ?
C9 C10 C15 C14 -178.9(2) . . . . ?
C11 C10 C15 C16 177.4(2) . . . . ?
C9 C10 C15 C16 -1.8(4) . . . . ?
O5 N3 C16 C15 3.0(4) . . . . ?
O5 N3 C16 C17 178.6(2) . . . . ?
C14 C15 C16 N3 111.0(3) . . . . ?
C10 C15 C16 N3 -66.2(4) . . . . ?
C14 C15 C16 C17 -64.5(3) . . . . ?
C10 C15 C16 C17 118.4(3) . . . . ?
C18 O4 C17 O3 -0.7(4) . . . . ?
C18 O4 C17 C16 178.5(2) . . . . ?
N3 C16 C17 O3 -176.5(3) . . . . ?
C15 C16 C17 O3 -0.5(4) . . . . ?
N3 C16 C17 O4 4.3(3) . . . . ?
C15 C16 C17 O4 -179.8(2) . . . . ?
